data_4120389
loop_
_publ_author_name
'M. Alexander D\"ufert'
'Kelvin L. Billingsley'
'Stephen L. Buchwald'

_publ_section_title
;
 Suzuki-Miyaura Cross-Coupling of Unprotected, Nitrogen-Rich Heterocycles:
 Substrate Scope and Mechanistic Investigation
;
_journal_name_full 'Journal of the American Chemical Society'
_journal_page_first 12877
_journal_page_last 12885
_journal_paper_doi 10.1021/ja4064469
_journal_volume 135
_journal_year 2013
_chemical_formula_sum 'C45.5 H59 N2 O3 P Pd'
_chemical_formula_weight 819.32
_chemical_name_systematic
; 
 ? 
;
_space_group_IT_number 2
_symmetry_cell_setting triclinic
_symmetry_space_group_name_Hall '-P 1'
_symmetry_space_group_name_H-M 'P -1'
_atom_sites_solution_hydrogens geom
_atom_sites_solution_primary direct
_atom_sites_solution_secondary difmap
_audit_creation_method SHELXL-97
_cell_angle_alpha 109.424(2)
_cell_angle_beta 93.059(3)
_cell_angle_gamma 116.144(2)
_cell_formula_units_Z 4
_cell_length_a 16.574(2)
_cell_length_b 16.933(2)
_cell_length_c 17.319(2)
_cell_measurement_reflns_used 9811
_cell_measurement_temperature 100(2)
_cell_measurement_theta_max 31.56
_cell_measurement_theta_min 2.46
_cell_volume 3998.6(8)
_computing_cell_refinement 'SAINT 7.46A (Bruker-AXS, 2011)'
_computing_data_collection 'APEX2 v2011.4.0 (Bruker-AXS, 2011)'
_computing_data_reduction 'SAINT 7.46A (Bruker-AXS, 2011)'
_computing_molecular_graphics 'Bruker SHELXTL'
_computing_publication_material 'Bruker SHELXTL'
_computing_structure_refinement 'SHELXL-97 (Sheldrick, 2008)'
_computing_structure_solution 'SHELXS-97 (Sheldrick, 2008)'
_diffrn_ambient_temperature 100(2)
_diffrn_detector_area_resol_mean 8.3
_diffrn_measured_fraction_theta_full 1.000
_diffrn_measured_fraction_theta_max 1.000
_diffrn_measurement_device_type 'Bruker Smart APEX2 CCD'
_diffrn_measurement_method '\f and \w scans'
_diffrn_radiation_monochromator 'Incoatech ImuS multilayer optics'
_diffrn_radiation_source 'ImuS micro-focus sealed tube'
_diffrn_radiation_type MoK\a
_diffrn_radiation_wavelength 0.71073
_diffrn_reflns_av_R_equivalents 0.0489
_diffrn_reflns_av_sigmaI/netI 0.0389
_diffrn_reflns_limit_h_max 23
_diffrn_reflns_limit_h_min -24
_diffrn_reflns_limit_k_max 24
_diffrn_reflns_limit_k_min -24
_diffrn_reflns_limit_l_max 24
_diffrn_reflns_limit_l_min -25
_diffrn_reflns_number 159045
_diffrn_reflns_theta_full 31.35
_diffrn_reflns_theta_max 31.35
_diffrn_reflns_theta_min 1.28
_exptl_absorpt_coefficient_mu 0.547
_exptl_absorpt_correction_T_max 0.9891
_exptl_absorpt_correction_T_min 0.9323
_exptl_absorpt_correction_type multi-scan
_exptl_absorpt_process_details 'SADABS (Sheldrick, 2009)'
_exptl_crystal_colour colourless
_exptl_crystal_density_diffrn 1.361
_exptl_crystal_description plate
_exptl_crystal_F_000 1724
_exptl_crystal_size_max 0.13
_exptl_crystal_size_mid 0.13
_exptl_crystal_size_min 0.02
_refine_diff_density_max 1.287
_refine_diff_density_min -1.268
_refine_diff_density_rms 0.086
_refine_ls_extinction_method none
_refine_ls_goodness_of_fit_ref 1.030
_refine_ls_hydrogen_treatment constr
_refine_ls_matrix_type full
_refine_ls_number_parameters 1043
_refine_ls_number_reflns 26268
_refine_ls_number_restraints 443
_refine_ls_restrained_S_all 1.028
_refine_ls_R_factor_all 0.0563
_refine_ls_R_factor_gt 0.0369
_refine_ls_shift/su_max 0.001
_refine_ls_shift/su_mean 0.000
_refine_ls_structure_factor_coef Fsqd
_refine_ls_weighting_details 'calc w=1/[\s^2^(Fo^2^)+(0.0308P)^2^+4.5193P] where P=(Fo^2^+2Fc^2^)/3'
_refine_ls_weighting_scheme calc
_refine_ls_wR_factor_gt 0.0809
_refine_ls_wR_factor_ref 0.0898
_reflns_number_gt 20410
_reflns_number_total 26268
_reflns_threshold_expression >2sigma(I)
_cod_data_source_file ja4064469_si_002.cif
_cod_data_source_block x12085
_cod_original_cell_volume 3998.4(9)
_cod_original_formula_sum 'C45.50 H59 N2 O3 P Pd'
_cod_database_code 4120389

loop_
_symmetry_equiv_pos_as_xyz
'x, y, z'
'-x, -y, -z'

loop_
_atom_site_label
_atom_site_type_symbol
_atom_site_fract_x
_atom_site_fract_y
_atom_site_fract_z
_atom_site_U_iso_or_equiv
_atom_site_adp_type
_atom_site_occupancy
_atom_site_symmetry_multiplicity
_atom_site_calc_flag
_atom_site_refinement_flags
_atom_site_disorder_assembly
_atom_site_disorder_group
Pd1 Pd 0.713140(9) 0.829663(10) 0.859613(9) 0.01435(3) Uani 1 1 d . . .
P1 P 0.67409(3) 0.67029(3) 0.80626(3) 0.01574(9) Uani 1 1 d . . .
C1 C 0.55267(13) 0.60331(14) 0.74231(13) 0.0202(4) Uani 1 1 d . . .
H1 H 0.5137 0.6034 0.7844 0.024 Uiso 1 1 calc R . .
C2 C 0.51203(14) 0.49694(14) 0.68298(14) 0.0240(4) Uani 1 1 d . . .
H2A H 0.5412 0.4918 0.6344 0.029 Uiso 1 1 calc R . .
H2B H 0.5252 0.4621 0.7134 0.029 Uiso 1 1 calc R . .
C3 C 0.40708(15) 0.45204(16) 0.65156(16) 0.0298(5) Uani 1 1 d . . .
H3A H 0.3813 0.3842 0.6126 0.036 Uiso 1 1 calc R . .
H3B H 0.3778 0.4537 0.7000 0.036 Uiso 1 1 calc R . .
C4 C 0.38446(15) 0.50585(17) 0.60630(15) 0.0311(5) Uani 1 1 d . . .
H4A H 0.3165 0.4786 0.5906 0.037 Uiso 1 1 calc R . .
H4B H 0.4069 0.4973 0.5539 0.037 Uiso 1 1 calc R . .
C5 C 0.42906(14) 0.61266(16) 0.66187(14) 0.0262(4) Uani 1 1 d . . .
H5A H 0.4011 0.6218 0.7110 0.031 Uiso 1 1 calc R . .
H5B H 0.4169 0.6463 0.6295 0.031 Uiso 1 1 calc R . .
C6 C 0.53362(14) 0.65612(15) 0.69262(13) 0.0233(4) Uani 1 1 d . . .
H6A H 0.5611 0.7251 0.7292 0.028 Uiso 1 1 calc R . .
H6B H 0.5624 0.6502 0.6438 0.028 Uiso 1 1 calc R . .
C7 C 0.74705(13) 0.63983(14) 0.73712(12) 0.0192(4) Uani 1 1 d . . .
H7 H 0.8124 0.6830 0.7709 0.023 Uiso 1 1 calc R . .
C8 C 0.73178(15) 0.53763(15) 0.70999(13) 0.0246(4) Uani 1 1 d . . .
H8A H 0.6683 0.4915 0.6747 0.030 Uiso 1 1 calc R . .
H8B H 0.7384 0.5237 0.7604 0.030 Uiso 1 1 calc R . .
C9 C 0.80202(16) 0.52556(17) 0.65996(14) 0.0303(5) Uani 1 1 d . . .
H9A H 0.8651 0.5674 0.6971 0.036 Uiso 1 1 calc R . .
H9B H 0.7894 0.4584 0.6409 0.036 Uiso 1 1 calc R . .
C10 C 0.79775(18) 0.55082(18) 0.58353(14) 0.0331(5) Uani 1 1 d . . .
H10A H 0.8464 0.5460 0.5547 0.040 Uiso 1 1 calc R . .
H10B H 0.7370 0.5046 0.5433 0.040 Uiso 1 1 calc R . .
C11 C 0.81153(17) 0.65197(17) 0.61008(14) 0.0300(5) Uani 1 1 d . . .
H11A H 0.8046 0.6653 0.5594 0.036 Uiso 1 1 calc R . .
H11B H 0.8750 0.6987 0.6453 0.036 Uiso 1 1 calc R . .
C12 C 0.74153(15) 0.66425(15) 0.65975(12) 0.0237(4) Uani 1 1 d . . .
H12A H 0.6784 0.6218 0.6229 0.028 Uiso 1 1 calc R . .
H12B H 0.7538 0.7313 0.6783 0.028 Uiso 1 1 calc R . .
C21 C 0.67058(13) 0.61092(13) 0.87981(12) 0.0167(3) Uani 1 1 d . . .
C22 C 0.58479(14) 0.53977(14) 0.88049(13) 0.0208(4) Uani 1 1 d . . .
H22 H 0.5305 0.5242 0.8437 0.025 Uiso 1 1 calc R . .
C23 C 0.57657(15) 0.49143(15) 0.93312(14) 0.0257(4) Uani 1 1 d . . .
H23 H 0.5174 0.4437 0.9319 0.031 Uiso 1 1 calc R . .
C24 C 0.65417(16) 0.51268(16) 0.98708(15) 0.0290(5) Uani 1 1 d . . .
H24 H 0.6493 0.4793 1.0227 0.035 Uiso 1 1 calc R . .
C25 C 0.73913(15) 0.58327(15) 0.98857(14) 0.0258(4) Uani 1 1 d . . .
H25 H 0.7926 0.5982 1.0261 0.031 Uiso 1 1 calc R . .
C26 C 0.74926(13) 0.63363(14) 0.93667(12) 0.0191(4) Uani 1 1 d . . .
C31 C 0.84527(13) 0.71272(14) 0.95255(12) 0.0204(4) Uani 1 1 d . . .
C32 C 0.91512(14) 0.69574(15) 0.92263(13) 0.0229(4) Uani 1 1 d . . .
O1 O 0.88717(10) 0.60184(11) 0.87058(10) 0.0276(3) Uani 1 1 d . . .
C37 C 0.95744(18) 0.5794(2) 0.84560(16) 0.0360(5) Uani 1 1 d . . .
H37A H 0.9882 0.6144 0.8114 0.054 Uiso 1 1 calc R . .
H37B H 0.9297 0.5103 0.8124 0.054 Uiso 1 1 calc R . .
H37C H 1.0029 0.5979 0.8958 0.054 Uiso 1 1 calc R . .
C33 C 1.00618(14) 0.76945(17) 0.94591(14) 0.0267(4) Uani 1 1 d . . .
H33 H 1.0528 0.7576 0.9236 0.032 Uiso 1 1 calc R . .
C34 C 1.02803(15) 0.86072(16) 1.00229(14) 0.0271(4) Uani 1 1 d . . .
H34 H 1.0899 0.9113 1.0177 0.033 Uiso 1 1 calc R . .
C35 C 0.96177(14) 0.87923(15) 1.03632(13) 0.0248(4) Uani 1 1 d . . .
H35 H 0.9779 0.9414 1.0759 0.030 Uiso 1 1 calc R . .
C36 C 0.87058(14) 0.80500(15) 1.01160(13) 0.0221(4) Uani 1 1 d . . .
O2 O 0.80046(10) 0.81417(11) 1.04323(10) 0.0267(3) Uani 1 1 d . . .
C38 C 0.82326(17) 0.90760(16) 1.10207(15) 0.0314(5) Uani 1 1 d . . .
H38A H 0.8711 0.9276 1.1509 0.047 Uiso 1 1 calc R . .
H38B H 0.7680 0.9061 1.1206 0.047 Uiso 1 1 calc R . .
H38C H 0.8463 0.9532 1.0751 0.047 Uiso 1 1 calc R . .
C41 C 0.60005(13) 0.78921(13) 0.90732(12) 0.0177(3) Uani 1 1 d . . .
C42 C 0.59138(14) 0.75395(14) 0.97068(12) 0.0195(4) Uani 1 1 d . . .
H42 H 0.6390 0.7435 0.9904 0.023 Uiso 1 1 calc R . .
C43 C 0.51447(15) 0.73378(15) 1.00552(14) 0.0253(4) Uani 1 1 d . . .
H43 H 0.5102 0.7098 1.0484 0.030 Uiso 1 1 calc R . .
C44 C 0.44415(16) 0.74846(17) 0.97819(16) 0.0309(5) Uani 1 1 d . . .
H44 H 0.3916 0.7345 1.0019 0.037 Uiso 1 1 calc R . .
C45 C 0.45156(15) 0.78381(18) 0.91576(16) 0.0317(5) Uani 1 1 d . . .
H45 H 0.4039 0.7943 0.8966 0.038 Uiso 1 1 calc R . .
C46 C 0.52818(14) 0.80391(15) 0.88103(14) 0.0243(4) Uani 1 1 d . . .
H46 H 0.5320 0.8282 0.8384 0.029 Uiso 1 1 calc R . .
N1 N 0.73005(11) 0.96787(11) 0.89762(10) 0.0182(3) Uani 1 1 d . . .
N2 N 0.75721(11) 1.01697(12) 0.84727(10) 0.0197(3) Uani 1 1 d . . .
C101 C 0.72991(13) 1.02981(14) 0.97221(12) 0.0181(3) Uani 1 1 d . . .
C102 C 0.70976(14) 1.01679(15) 1.04676(13) 0.0217(4) Uani 1 1 d . . .
H102 H 0.6877 0.9559 1.0495 0.026 Uiso 1 1 calc R . .
C103 C 0.72333(15) 1.09572(16) 1.11529(13) 0.0246(4) Uani 1 1 d . . .
H103 H 0.7127 1.0890 1.1667 0.030 Uiso 1 1 calc R . .
C104 C 0.75258(14) 1.18660(16) 1.11199(14) 0.0255(4) Uani 1 1 d . . .
H104 H 0.7611 1.2392 1.1608 0.031 Uiso 1 1 calc R . .
C105 C 0.76868(14) 1.19927(15) 1.03913(13) 0.0227(4) Uani 1 1 d . . .
H105 H 0.7864 1.2595 1.0361 0.027 Uiso 1 1 calc R . .
C106 C 0.75824(13) 1.12042(14) 0.96866(12) 0.0195(4) Uani 1 1 d . . .
C107 C 0.77395(14) 1.10708(14) 0.88821(13) 0.0214(4) Uani 1 1 d . . .
H107 H 0.7936 1.1548 0.8657 0.026 Uiso 1 1 calc R . .
Pd2 Pd 0.773500(10) 0.970264(10) 0.721202(9) 0.01678(3) Uani 1 1 d . . .
P2 P 0.67389(3) 1.00611(4) 0.66296(3) 0.01671(9) Uani 1 1 d . . .
C51 C 0.60695(14) 1.04484(14) 0.73391(12) 0.0193(4) Uani 1 1 d . . .
H51 H 0.6540 1.0995 0.7854 0.023 Uiso 1 1 calc R . .
C52 C 0.54747(14) 0.96725(15) 0.76427(13) 0.0207(4) Uani 1 1 d . . .
H52A H 0.4966 0.9125 0.7166 0.025 Uiso 1 1 calc R . .
H52B H 0.5857 0.9436 0.7847 0.025 Uiso 1 1 calc R . .
C53 C 0.50693(16) 1.00626(16) 0.83516(14) 0.0263(4) Uani 1 1 d . . .
H53A H 0.4660 0.9539 0.8513 0.032 Uiso 1 1 calc R . .
H53B H 0.5576 1.0563 0.8851 0.032 Uiso 1 1 calc R . .
C54 C 0.45196(17) 1.04862(17) 0.80785(16) 0.0313(5) Uani 1 1 d . . .
H54A H 0.4305 1.0778 0.8561 0.038 Uiso 1 1 calc R . .
H54B H 0.3968 0.9970 0.7624 0.038 Uiso 1 1 calc R . .
C55 C 0.51125(19) 1.12449(18) 0.77634(17) 0.0351(5) Uani 1 1 d . . .
H55A H 0.5635 1.1786 0.8232 0.042 Uiso 1 1 calc R . .
H55B H 0.4737 1.1495 0.7572 0.042 Uiso 1 1 calc R . .
C56 C 0.54904(16) 1.08356(16) 0.70359(14) 0.0255(4) Uani 1 1 d . . .
H56A H 0.5878 1.1343 0.6848 0.031 Uiso 1 1 calc R . .
H56B H 0.4972 1.0313 0.6554 0.031 Uiso 1 1 calc R . .
C57 C 0.59031(13) 0.89508(14) 0.57191(12) 0.0180(3) Uani 1 1 d . . .
H57 H 0.6255 0.8888 0.5272 0.022 Uiso 1 1 calc R . .
C58 C 0.56022(14) 0.80379(14) 0.58908(12) 0.0199(4) Uani 1 1 d . . .
H58A H 0.6149 0.8056 0.6173 0.024 Uiso 1 1 calc R . .
H58B H 0.5170 0.8001 0.6268 0.024 Uiso 1 1 calc R . .
C59 C 0.51269(16) 0.71587(15) 0.50552(13) 0.0259(4) Uani 1 1 d . . .
H59A H 0.5572 0.7182 0.4693 0.031 Uiso 1 1 calc R . .
H59B H 0.4925 0.6570 0.5164 0.031 Uiso 1 1 calc R . .
C60 C 0.42886(16) 0.71229(16) 0.45975(14) 0.0304(5) Uani 1 1 d . . .
H60A H 0.4024 0.6577 0.4041 0.037 Uiso 1 1 calc R . .
H60B H 0.3810 0.7014 0.4927 0.037 Uiso 1 1 calc R . .
C61 C 0.45441(15) 0.80474(16) 0.44731(13) 0.0270(4) Uani 1 1 d . . .
H61A H 0.4949 0.8107 0.4072 0.032 Uiso 1 1 calc R . .
H61B H 0.3976 0.8023 0.4228 0.032 Uiso 1 1 calc R . .
C62 C 0.50415(14) 0.89203(15) 0.53050(12) 0.0214(4) Uani 1 1 d . . .
H62A H 0.4617 0.8893 0.5689 0.026 Uiso 1 1 calc R . .
H62B H 0.5226 0.9511 0.5203 0.026 Uiso 1 1 calc R . .
C71 C 0.72109(14) 1.09732(15) 0.61705(12) 0.0205(4) Uani 1 1 d . . .
C72 C 0.70049(15) 1.06550(16) 0.52845(13) 0.0236(4) Uani 1 1 d . . .
H72 H 0.6631 0.9988 0.4952 0.028 Uiso 1 1 calc R . .
C73 C 0.73272(16) 1.12775(18) 0.48821(15) 0.0298(5) Uani 1 1 d . . .
H73 H 0.7178 1.1037 0.4284 0.036 Uiso 1 1 calc R . .
C74 C 0.78672(17) 1.22510(18) 0.53536(16) 0.0337(5) Uani 1 1 d . . .
H74 H 0.8081 1.2687 0.5085 0.040 Uiso 1 1 calc R . .
C75 C 0.80906(16) 1.25796(17) 0.62222(15) 0.0313(5) Uani 1 1 d . . .
H75 H 0.8465 1.3249 0.6543 0.038 Uiso 1 1 calc R . .
C76 C 0.77885(14) 1.19678(15) 0.66482(13) 0.0237(4) Uani 1 1 d . . .
C81 C 0.81469(17) 1.24773(16) 0.75849(14) 0.0302(5) Uani 1 1 d . . .
C82 C 0.89499(18) 1.25498(18) 0.79808(16) 0.0366(6) Uani 1 1 d . . .
O3 O 0.92799(12) 1.20090(14) 0.74803(12) 0.0413(5) Uani 1 1 d . . .
C87 C 1.0017(2) 1.1937(2) 0.7868(2) 0.0578(9) Uani 1 1 d . . .
H87A H 1.0569 1.2570 0.8119 0.087 Uiso 1 1 calc R . .
H87B H 1.0154 1.1493 0.7441 0.087 Uiso 1 1 calc R . .
H87C H 0.9830 1.1696 0.8307 0.087 Uiso 1 1 calc R . .
C83 C 0.9370(2) 1.3155(2) 0.88363(18) 0.0511(9) Uani 1 1 d . . .
H83 H 0.9915 1.3204 0.9105 0.061 Uiso 1 1 calc R . .
C84 C 0.8974(2) 1.3673(2) 0.92763(18) 0.0560(9) Uani 1 1 d . . .
H84 H 0.9250 1.4074 0.9856 0.067 Uiso 1 1 calc R . .
C85 C 0.8196(2) 1.36301(19) 0.89049(17) 0.0492(8) Uani 1 1 d . . .
H85 H 0.7934 1.3991 0.9224 0.059 Uiso 1 1 calc R . .
C86 C 0.77944(19) 1.30499(17) 0.80528(15) 0.0374(6) Uani 1 1 d . . .
O4 O 0.70631(14) 1.30134(12) 0.76170(11) 0.0386(4) Uani 1 1 d . . .
C88 C 0.6679(2) 1.3588(2) 0.8065(2) 0.0506(8) Uani 1 1 d . . .
H88A H 0.6448 1.3389 0.8515 0.076 Uiso 1 1 calc R . .
H88B H 0.6168 1.3504 0.7676 0.076 Uiso 1 1 calc R . .
H88C H 0.7158 1.4264 0.8311 0.076 Uiso 1 1 calc R . .
C91 C 0.80002(14) 0.93583(16) 0.60650(13) 0.0224(4) Uani 1 1 d . . .
C92 C 0.77517(15) 0.84116(17) 0.55672(13) 0.0253(4) Uani 1 1 d . . .
H92 H 0.7365 0.7914 0.5730 0.030 Uiso 1 1 calc R . .
C93 C 0.80614(17) 0.8182(2) 0.48340(15) 0.0352(5) Uani 1 1 d . . .
H93 H 0.7882 0.7533 0.4500 0.042 Uiso 1 1 calc R . .
C94 C 0.86353(19) 0.8909(2) 0.45920(16) 0.0433(7) Uani 1 1 d . . .
H94 H 0.8865 0.8759 0.4103 0.052 Uiso 1 1 calc R . .
C95 C 0.88662(18) 0.9840(2) 0.50630(16) 0.0382(6) Uani 1 1 d . . .
H95 H 0.9247 1.0333 0.4893 0.046 Uiso 1 1 calc R . .
C96 C 0.85477(15) 1.00695(19) 0.57894(15) 0.0289(5) Uani 1 1 d . . .
H96 H 0.8704 1.0717 0.6103 0.035 Uiso 1 1 calc R . .
N3 N 0.85783(11) 0.91920(12) 0.75790(11) 0.0210(3) Uani 1 1 d . . .
N4 N 0.83822(11) 0.88092(11) 0.81652(10) 0.0184(3) Uani 1 1 d . . .
C111 C 0.93739(13) 0.91945(15) 0.73888(12) 0.0205(4) Uani 1 1 d . . .
C112 C 0.98809(15) 0.94892(18) 0.68123(14) 0.0282(5) Uani 1 1 d . . .
H112 H 0.9700 0.9764 0.6487 0.034 Uiso 1 1 calc R . .
C113 C 1.06421(16) 0.93656(19) 0.67387(14) 0.0308(5) Uani 1 1 d . . .
H113 H 1.0983 0.9553 0.6348 0.037 Uiso 1 1 calc R . .
C114 C 1.09417(15) 0.89713(17) 0.72180(14) 0.0282(4) Uani 1 1 d . . .
H114 H 1.1470 0.8895 0.7141 0.034 Uiso 1 1 calc R . .
C115 C 1.04755(14) 0.86997(15) 0.77915(13) 0.0232(4) Uani 1 1 d . . .
H115 H 1.0676 0.8441 0.8122 0.028 Uiso 1 1 calc R . .
C116 C 0.96851(13) 0.88149(14) 0.78787(12) 0.0195(4) Uani 1 1 d . . .
C117 C 0.90340(13) 0.85992(14) 0.83634(12) 0.0182(3) Uani 1 1 d . . .
H117 H 0.9052 0.8342 0.8771 0.022 Uiso 1 1 calc R . .
O1S O 0.78932(19) 1.2350(2) 0.33938(17) 0.0711(7) Uani 1 1 d DU . .
C1S C 0.7269(3) 1.2736(3) 0.3406(2) 0.0594(8) Uani 1 1 d DU . .
H1S1 H 0.6948 1.2693 0.3868 0.071 Uiso 1 1 calc R . .
H1S2 H 0.6802 1.2390 0.2864 0.071 Uiso 1 1 calc R . .
C2S C 0.7899(3) 1.3777(3) 0.3548(2) 0.0667(10) Uani 1 1 d DU . .
H2S1 H 0.7923 1.3853 0.3006 0.080 Uiso 1 1 calc R . .
H2S2 H 0.7684 1.4200 0.3907 0.080 Uiso 1 1 calc R . .
C3S C 0.8836(3) 1.4002(3) 0.3987(3) 0.0871(14) Uani 1 1 d DU . .
H3S1 H 0.9344 1.4537 0.3902 0.105 Uiso 1 1 calc R . .
H3S2 H 0.8889 1.4164 0.4599 0.105 Uiso 1 1 calc R . .
C4S C 0.8838(3) 1.3090(3) 0.3559(3) 0.0730(10) Uani 1 1 d DU . .
H4S1 H 0.9039 1.3060 0.3027 0.088 Uiso 1 1 calc R . .
H4S2 H 0.9259 1.3019 0.3926 0.088 Uiso 1 1 calc R . .
O1T O 0.4047(5) 0.3208(6) 0.7740(5) 0.080(2) Uani 0.482(3) 1 d PDU A 1
C1T C 0.3749(5) 0.2377(7) 0.7035(6) 0.0500(17) Uani 0.482(3) 1 d PDU A 1
H1T1 H 0.4232 0.2182 0.6977 0.060 Uiso 0.482(3) 1 calc PR A 1
H1T2 H 0.3588 0.2461 0.6520 0.060 Uiso 0.482(3) 1 calc PR A 1
C2T C 0.2898(6) 0.1637(6) 0.7183(5) 0.0476(15) Uani 0.482(3) 1 d PDU A 1
H2T1 H 0.2472 0.1109 0.6648 0.057 Uiso 0.482(3) 1 calc PR A 1
H2T2 H 0.3066 0.1369 0.7554 0.057 Uiso 0.482(3) 1 calc PR A 1
C3T C 0.2499(6) 0.2272(6) 0.7613(5) 0.0539(18) Uani 0.482(3) 1 d PDU A 1
H3T1 H 0.2178 0.2388 0.7199 0.065 Uiso 0.482(3) 1 calc PR A 1
H3T2 H 0.2061 0.1985 0.7932 0.065 Uiso 0.482(3) 1 calc PR A 1
C4T C 0.3328(6) 0.3165(6) 0.8183(4) 0.0621(16) Uani 0.482(3) 1 d PDU A 1
H4T1 H 0.3239 0.3728 0.8281 0.074 Uiso 0.482(3) 1 calc PR A 1
H4T2 H 0.3476 0.3137 0.8732 0.074 Uiso 0.482(3) 1 calc PR A 1
O1U O 0.3832(7) 0.3505(6) 0.7868(8) 0.059(3) Uani 0.293(6) 1 d PDU B 2
C1U C 0.3918(9) 0.2672(9) 0.7410(11) 0.052(3) Uani 0.293(6) 1 d PDU B 2
H1U1 H 0.4524 0.2754 0.7637 0.063 Uiso 0.293(6) 1 calc PR B 2
H1U2 H 0.3851 0.2548 0.6804 0.063 Uiso 0.293(6) 1 calc PR B 2
C2U C 0.3123(10) 0.1857(8) 0.7551(12) 0.054(3) Uani 0.293(6) 1 d PDU B 2
H2U1 H 0.2778 0.1289 0.7014 0.065 Uiso 0.293(6) 1 calc PR B 2
H2U2 H 0.3359 0.1667 0.7956 0.065 Uiso 0.293(6) 1 calc PR B 2
C3U C 0.2517(10) 0.2272(10) 0.7899(11) 0.057(3) Uani 0.293(6) 1 d PDU B 2
H3U1 H 0.1862 0.1826 0.7594 0.068 Uiso 0.293(6) 1 calc PR B 2
H3U2 H 0.2570 0.2397 0.8505 0.068 Uiso 0.293(6) 1 calc PR B 2
C4U C 0.2855(7) 0.3174(7) 0.7776(8) 0.059(2) Uani 0.293(6) 1 d PDU B 2
H4U1 H 0.2560 0.3060 0.7209 0.070 Uiso 0.293(6) 1 calc PR B 2
H4U2 H 0.2736 0.3640 0.8207 0.070 Uiso 0.293(6) 1 calc PR B 2
O1V O 0.3433(8) 0.1676(8) 0.6783(7) 0.069(3) Uani 0.225(5) 1 d PDU C 3
C1V C 0.4087(10) 0.2698(10) 0.7128(12) 0.054(3) Uani 0.225(5) 1 d PDU C 3
H1V1 H 0.4248 0.2929 0.6673 0.065 Uiso 0.225(5) 1 calc PR C 3
H1V2 H 0.4660 0.2847 0.7490 0.065 Uiso 0.225(5) 1 calc PR C 3
C2V C 0.3562(13) 0.3144(10) 0.7642(12) 0.069(3) Uani 0.225(5) 1 d PDU C 3
H2V1 H 0.3992 0.3731 0.8140 0.082 Uiso 0.225(5) 1 calc PR C 3
H2V2 H 0.3217 0.3308 0.7296 0.082 Uiso 0.225(5) 1 calc PR C 3
C3V C 0.2914(12) 0.2383(12) 0.7905(12) 0.067(3) Uani 0.225(5) 1 d PDU C 3
H3V1 H 0.3086 0.2589 0.8523 0.080 Uiso 0.225(5) 1 calc PR C 3
H3V2 H 0.2271 0.2251 0.7742 0.080 Uiso 0.225(5) 1 calc PR C 3
C4V C 0.2996(15) 0.1520(11) 0.7465(13) 0.061(4) Uani 0.225(5) 1 d PDU C 3
H4V1 H 0.3380 0.1435 0.7855 0.073 Uiso 0.225(5) 1 calc PR C 3
H4V2 H 0.2378 0.0941 0.7238 0.073 Uiso 0.225(5) 1 calc PR C 3
C1X C 0.9666(3) 0.7134(3) 0.4379(2) 0.0723(11) Uani 1 1 d DU . .
H1X1 H 0.9515 0.7532 0.4837 0.108 Uiso 1 1 calc R . .
H1X2 H 1.0215 0.7546 0.4233 0.108 Uiso 1 1 calc R . .
H1X3 H 0.9791 0.6701 0.4561 0.108 Uiso 1 1 calc R . .
C2X C 0.8861(3) 0.6553(3) 0.3618(2) 0.0687(10) Uani 1 1 d DU . .
H2X1 H 0.8311 0.6151 0.3779 0.082 Uiso 1 1 calc R . .
H2X2 H 0.8726 0.7000 0.3459 0.082 Uiso 1 1 calc R . .
C3X C 0.8996(2) 0.5916(2) 0.2860(2) 0.0535(7) Uani 1 1 d DU . .
H3X1 H 0.9132 0.5468 0.3016 0.064 Uiso 1 1 calc R . .
H3X2 H 0.9542 0.6316 0.2693 0.064 Uiso 1 1 calc R . .
C4X C 0.8174(3) 0.5338(3) 0.2108(3) 0.0715(10) Uani 1 1 d DU . .
H4X1 H 0.7626 0.4941 0.2274 0.086 Uiso 1 1 calc R . .
H4X2 H 0.8041 0.5785 0.1946 0.086 Uiso 1 1 calc R . .
C5X C 0.8316(3) 0.4706(3) 0.1367(3) 0.0732(11) Uani 1 1 d DU . .
H5X1 H 0.7760 0.4351 0.0908 0.110 Uiso 1 1 calc R . .
H5X2 H 0.8438 0.4254 0.1518 0.110 Uiso 1 1 calc R . .
H5X3 H 0.8845 0.5096 0.1185 0.110 Uiso 1 1 calc R . .

loop_
_atom_site_aniso_label
_atom_site_aniso_U_11
_atom_site_aniso_U_22
_atom_site_aniso_U_33
_atom_site_aniso_U_23
_atom_site_aniso_U_13
_atom_site_aniso_U_12
Pd1 0.01299(6) 0.01218(6) 0.01777(6) 0.00784(5) 0.00249(5) 0.00481(5)
P1 0.0147(2) 0.0125(2) 0.0177(2) 0.00597(17) 0.00116(17) 0.00503(17)
C1 0.0162(8) 0.0163(9) 0.0228(9) 0.0065(7) -0.0003(7) 0.0050(7)
C2 0.0184(9) 0.0166(9) 0.0278(10) 0.0041(8) -0.0019(8) 0.0051(7)
C3 0.0192(9) 0.0204(10) 0.0371(12) 0.0059(9) -0.0032(9) 0.0043(8)
C4 0.0200(10) 0.0315(12) 0.0314(11) 0.0088(9) -0.0040(9) 0.0079(9)
C5 0.0196(9) 0.0281(11) 0.0302(11) 0.0140(9) 0.0001(8) 0.0100(8)
C6 0.0190(9) 0.0233(10) 0.0244(9) 0.0105(8) -0.0013(8) 0.0076(8)
C7 0.0179(8) 0.0164(9) 0.0178(8) 0.0033(7) 0.0012(7) 0.0068(7)
C8 0.0259(10) 0.0191(9) 0.0239(9) 0.0036(8) 0.0013(8) 0.0110(8)
C9 0.0327(11) 0.0311(12) 0.0244(10) 0.0020(9) 0.0030(9) 0.0201(10)
C10 0.0377(13) 0.0379(13) 0.0217(10) 0.0038(9) 0.0055(9) 0.0227(11)
C11 0.0331(12) 0.0320(12) 0.0202(9) 0.0073(9) 0.0076(9) 0.0141(10)
C12 0.0271(10) 0.0222(10) 0.0185(9) 0.0063(8) 0.0035(8) 0.0107(8)
C21 0.0186(8) 0.0121(8) 0.0198(8) 0.0067(7) 0.0041(7) 0.0075(7)
C22 0.0188(9) 0.0149(9) 0.0285(10) 0.0091(8) 0.0055(8) 0.0077(7)
C23 0.0267(10) 0.0209(10) 0.0343(11) 0.0164(9) 0.0126(9) 0.0110(8)
C24 0.0358(12) 0.0242(11) 0.0327(11) 0.0196(9) 0.0088(9) 0.0133(9)
C25 0.0260(10) 0.0227(10) 0.0274(10) 0.0141(8) 0.0001(8) 0.0085(8)
C26 0.0186(8) 0.0145(8) 0.0219(9) 0.0077(7) 0.0019(7) 0.0061(7)
C31 0.0189(9) 0.0182(9) 0.0225(9) 0.0104(7) -0.0001(7) 0.0067(7)
C32 0.0219(9) 0.0226(10) 0.0238(9) 0.0117(8) 0.0008(8) 0.0094(8)
O1 0.0247(7) 0.0261(8) 0.0319(8) 0.0097(7) 0.0041(6) 0.0139(6)
C37 0.0347(12) 0.0427(14) 0.0366(13) 0.0129(11) 0.0083(10) 0.0258(12)
C33 0.0177(9) 0.0328(12) 0.0305(11) 0.0167(9) 0.0027(8) 0.0103(9)
C34 0.0189(9) 0.0274(11) 0.0290(10) 0.0144(9) -0.0016(8) 0.0050(8)
C35 0.0229(10) 0.0196(9) 0.0247(10) 0.0086(8) -0.0019(8) 0.0054(8)
C36 0.0201(9) 0.0203(9) 0.0226(9) 0.0097(8) -0.0001(7) 0.0069(8)
O2 0.0227(7) 0.0202(7) 0.0289(8) 0.0037(6) 0.0018(6) 0.0085(6)
C38 0.0329(12) 0.0228(11) 0.0324(11) 0.0041(9) 0.0021(9) 0.0144(9)
C41 0.0152(8) 0.0132(8) 0.0237(9) 0.0084(7) 0.0049(7) 0.0054(7)
C42 0.0206(9) 0.0147(8) 0.0232(9) 0.0078(7) 0.0054(7) 0.0084(7)
C43 0.0278(10) 0.0207(10) 0.0293(10) 0.0128(8) 0.0128(9) 0.0106(8)
C44 0.0237(10) 0.0314(12) 0.0408(13) 0.0171(10) 0.0168(10) 0.0130(9)
C45 0.0214(10) 0.0350(12) 0.0460(14) 0.0205(11) 0.0109(10) 0.0163(9)
C46 0.0210(9) 0.0249(10) 0.0325(11) 0.0161(9) 0.0074(8) 0.0121(8)
N1 0.0175(7) 0.0148(7) 0.0217(8) 0.0081(6) 0.0035(6) 0.0068(6)
N2 0.0193(7) 0.0203(8) 0.0171(7) 0.0070(6) 0.0009(6) 0.0083(6)
C101 0.0147(8) 0.0168(8) 0.0227(9) 0.0088(7) 0.0032(7) 0.0070(7)
C102 0.0216(9) 0.0221(10) 0.0257(9) 0.0125(8) 0.0085(8) 0.0117(8)
C103 0.0248(10) 0.0277(11) 0.0233(9) 0.0103(8) 0.0084(8) 0.0142(9)
C104 0.0228(10) 0.0241(10) 0.0272(10) 0.0052(8) 0.0053(8) 0.0131(8)
C105 0.0201(9) 0.0181(9) 0.0287(10) 0.0080(8) 0.0020(8) 0.0096(8)
C106 0.0178(8) 0.0170(9) 0.0221(9) 0.0077(7) 0.0012(7) 0.0077(7)
C107 0.0228(9) 0.0158(9) 0.0226(9) 0.0097(7) 0.0012(7) 0.0059(7)
Pd2 0.01538(6) 0.01874(7) 0.01827(7) 0.01109(5) 0.00307(5) 0.00739(5)
P2 0.0170(2) 0.0169(2) 0.0182(2) 0.01012(18) 0.00336(17) 0.00760(18)
C51 0.0230(9) 0.0173(9) 0.0214(9) 0.0103(7) 0.0065(7) 0.0108(7)
C52 0.0218(9) 0.0208(9) 0.0266(9) 0.0138(8) 0.0095(8) 0.0127(8)
C53 0.0296(11) 0.0265(11) 0.0285(10) 0.0148(9) 0.0135(9) 0.0148(9)
C54 0.0356(12) 0.0299(12) 0.0408(13) 0.0178(10) 0.0201(10) 0.0222(10)
C55 0.0460(14) 0.0307(12) 0.0481(14) 0.0224(11) 0.0239(12) 0.0285(11)
C56 0.0312(11) 0.0250(10) 0.0333(11) 0.0185(9) 0.0119(9) 0.0189(9)
C57 0.0187(8) 0.0173(9) 0.0195(8) 0.0089(7) 0.0024(7) 0.0090(7)
C58 0.0221(9) 0.0191(9) 0.0216(9) 0.0100(7) 0.0054(7) 0.0110(8)
C59 0.0347(11) 0.0192(10) 0.0222(9) 0.0060(8) 0.0055(8) 0.0134(9)
C60 0.0309(11) 0.0224(10) 0.0250(10) 0.0048(8) -0.0028(9) 0.0068(9)
C61 0.0259(10) 0.0290(11) 0.0215(9) 0.0097(8) -0.0009(8) 0.0104(9)
C62 0.0214(9) 0.0235(10) 0.0221(9) 0.0114(8) 0.0020(7) 0.0119(8)
C71 0.0200(9) 0.0221(9) 0.0224(9) 0.0141(8) 0.0049(7) 0.0090(8)
C72 0.0243(10) 0.0266(10) 0.0222(9) 0.0131(8) 0.0051(8) 0.0118(8)
C73 0.0271(11) 0.0397(13) 0.0271(10) 0.0223(10) 0.0064(9) 0.0134(10)
C74 0.0307(11) 0.0369(13) 0.0372(12) 0.0282(11) 0.0067(10) 0.0099(10)
C75 0.0312(11) 0.0258(11) 0.0329(11) 0.0195(9) 0.0025(9) 0.0054(9)
C76 0.0238(10) 0.0221(10) 0.0254(10) 0.0147(8) 0.0031(8) 0.0078(8)
C81 0.0351(12) 0.0189(10) 0.0263(10) 0.0135(8) 0.0008(9) 0.0022(9)
C82 0.0349(12) 0.0266(12) 0.0331(12) 0.0179(10) -0.0036(10) -0.0004(10)
O3 0.0298(9) 0.0391(10) 0.0468(11) 0.0252(9) -0.0080(8) 0.0061(8)
C87 0.0359(15) 0.058(2) 0.074(2) 0.0384(18) -0.0119(15) 0.0124(14)
C83 0.0461(16) 0.0360(15) 0.0419(15) 0.0260(13) -0.0141(13) -0.0088(12)
C84 0.075(2) 0.0263(13) 0.0291(13) 0.0093(11) -0.0035(14) -0.0027(14)
C85 0.069(2) 0.0268(13) 0.0298(12) 0.0100(10) 0.0053(13) 0.0074(13)
C86 0.0491(15) 0.0199(11) 0.0286(11) 0.0111(9) 0.0050(11) 0.0044(10)
O4 0.0497(11) 0.0258(9) 0.0358(9) 0.0095(7) 0.0097(8) 0.0166(8)
C88 0.076(2) 0.0268(13) 0.0552(17) 0.0175(13) 0.0287(16) 0.0273(14)
C91 0.0181(9) 0.0327(11) 0.0231(9) 0.0167(8) 0.0073(7) 0.0136(8)
C92 0.0220(9) 0.0359(12) 0.0232(9) 0.0140(9) 0.0071(8) 0.0166(9)
C93 0.0323(12) 0.0499(15) 0.0259(11) 0.0128(11) 0.0097(9) 0.0232(12)
C94 0.0387(14) 0.073(2) 0.0304(12) 0.0274(13) 0.0202(11) 0.0314(14)
C95 0.0328(12) 0.0600(18) 0.0384(13) 0.0341(13) 0.0182(11) 0.0248(12)
C96 0.0242(10) 0.0420(13) 0.0331(11) 0.0249(10) 0.0108(9) 0.0187(10)
N3 0.0175(7) 0.0232(8) 0.0235(8) 0.0117(7) 0.0037(6) 0.0094(7)
N4 0.0121(7) 0.0149(7) 0.0217(8) 0.0047(6) 0.0023(6) 0.0034(6)
C111 0.0162(8) 0.0222(9) 0.0222(9) 0.0108(8) 0.0026(7) 0.0075(7)
C112 0.0241(10) 0.0408(13) 0.0292(11) 0.0225(10) 0.0093(9) 0.0171(10)
C113 0.0247(10) 0.0473(14) 0.0275(11) 0.0210(10) 0.0110(9) 0.0183(10)
C114 0.0236(10) 0.0360(12) 0.0287(11) 0.0131(9) 0.0076(8) 0.0173(9)
C115 0.0203(9) 0.0236(10) 0.0253(10) 0.0090(8) 0.0025(8) 0.0111(8)
C116 0.0180(8) 0.0180(9) 0.0204(9) 0.0072(7) 0.0018(7) 0.0076(7)
C117 0.0172(8) 0.0166(8) 0.0194(8) 0.0073(7) 0.0014(7) 0.0073(7)
O1S 0.0800(17) 0.0752(17) 0.0767(17) 0.0338(14) 0.0284(14) 0.0493(14)
C1S 0.082(2) 0.081(2) 0.0518(18) 0.0366(17) 0.0340(17) 0.0594(19)
C2S 0.071(2) 0.066(2) 0.064(2) 0.0100(18) 0.0053(18) 0.0472(19)
C3S 0.085(3) 0.062(2) 0.104(3) 0.021(2) -0.007(2) 0.039(2)
C4S 0.073(2) 0.083(3) 0.088(3) 0.040(2) 0.037(2) 0.053(2)
O1T 0.050(3) 0.067(4) 0.072(4) 0.016(4) -0.005(3) -0.004(3)
C1T 0.037(4) 0.067(5) 0.048(4) 0.032(3) 0.003(3) 0.020(3)
C2T 0.044(4) 0.052(3) 0.049(4) 0.025(3) 0.006(3) 0.022(3)
C3T 0.048(3) 0.059(4) 0.067(5) 0.038(3) 0.018(3) 0.026(3)
C4T 0.082(4) 0.056(3) 0.044(3) 0.020(3) -0.001(3) 0.032(3)
O1U 0.055(4) 0.036(4) 0.057(5) 0.015(4) -0.017(4) 0.004(3)
C1U 0.046(5) 0.037(5) 0.067(7) 0.026(5) -0.005(5) 0.013(4)
C2U 0.044(5) 0.045(4) 0.068(6) 0.024(5) 0.008(5) 0.017(4)
C3U 0.054(5) 0.059(5) 0.062(7) 0.030(5) 0.007(5) 0.027(4)
C4U 0.068(5) 0.051(4) 0.052(5) 0.018(4) 0.005(5) 0.028(4)
O1V 0.053(5) 0.061(5) 0.068(5) 0.022(4) 0.006(4) 0.010(4)
C1V 0.053(7) 0.051(6) 0.052(7) 0.037(5) -0.004(5) 0.011(4)
C2V 0.065(6) 0.057(5) 0.062(6) 0.022(5) -0.005(5) 0.015(5)
C3V 0.053(6) 0.064(6) 0.067(6) 0.023(5) 0.004(5) 0.017(5)
C4V 0.035(6) 0.056(6) 0.075(7) 0.029(6) 0.009(6) 0.007(6)
C1X 0.054(2) 0.081(3) 0.074(2) 0.017(2) 0.0166(17) 0.036(2)
C2X 0.057(2) 0.078(3) 0.070(2) 0.0203(18) 0.0234(17) 0.037(2)
C3X 0.0563(18) 0.0414(16) 0.0663(18) 0.0261(14) 0.0278(15) 0.0216(14)
C4X 0.073(2) 0.056(2) 0.077(2) 0.0151(18) 0.0230(19) 0.0328(19)
C5X 0.080(3) 0.047(2) 0.075(2) 0.0110(17) 0.022(2) 0.0262(19)

loop_
_atom_type_symbol
_atom_type_description
_atom_type_scat_dispersion_real
_atom_type_scat_dispersion_imag
_atom_type_scat_source
C C 0.0033 0.0016 'International Tables Vol C Tables 4.2.6.8 and 6.1.1.4'
H H 0.0000 0.0000 'International Tables Vol C Tables 4.2.6.8 and 6.1.1.4'
N N 0.0061 0.0033 'International Tables Vol C Tables 4.2.6.8 and 6.1.1.4'
O O 0.0106 0.0060 'International Tables Vol C Tables 4.2.6.8 and 6.1.1.4'
P P 0.1023 0.0942 'International Tables Vol C Tables 4.2.6.8 and 6.1.1.4'
Pd Pd -0.9988 1.0072 'International Tables Vol C Tables 4.2.6.8 and 6.1.1.4'

loop_
_geom_angle_atom_site_label_1
_geom_angle_atom_site_label_2
_geom_angle_atom_site_label_3
_geom_angle
C41 Pd1 N1 90.09(7)
C41 Pd1 N4 176.22(7)
N1 Pd1 N4 87.38(6)
C41 Pd1 P1 85.79(6)
N1 Pd1 P1 171.75(5)
N4 Pd1 P1 97.07(5)
C21 P1 C7 103.79(9)
C21 P1 C1 103.89(9)
C7 P1 C1 108.05(9)
C21 P1 Pd1 119.35(6)
C7 P1 Pd1 114.76(7)
C1 P1 Pd1 106.10(6)
C6 C1 C2 108.59(16)
C6 C1 P1 112.59(13)
C2 C1 P1 119.15(14)
C6 C1 H1 105.1
C2 C1 H1 105.1
P1 C1 H1 105.1
C3 C2 C1 109.56(17)
C3 C2 H2A 109.8
C1 C2 H2A 109.8
C3 C2 H2B 109.8
C1 C2 H2B 109.8
H2A C2 H2B 108.2
C4 C3 C2 111.05(19)
C4 C3 H3A 109.4
C2 C3 H3A 109.4
C4 C3 H3B 109.4
C2 C3 H3B 109.4
H3A C3 H3B 108.0
C3 C4 C5 111.34(18)
C3 C4 H4A 109.4
C5 C4 H4A 109.4
C3 C4 H4B 109.4
C5 C4 H4B 109.4
H4A C4 H4B 108.0
C4 C5 C6 111.00(18)
C4 C5 H5A 109.4
C6 C5 H5A 109.4
C4 C5 H5B 109.4
C6 C5 H5B 109.4
H5A C5 H5B 108.0
C5 C6 C1 109.49(17)
C5 C6 H6A 109.8
C1 C6 H6A 109.8
C5 C6 H6B 109.8
C1 C6 H6B 109.8
H6A C6 H6B 108.2
C8 C7 C12 110.23(16)
C8 C7 P1 116.26(14)
C12 C7 P1 111.66(14)
C8 C7 H7 106.0
C12 C7 H7 106.0
P1 C7 H7 106.0
C7 C8 C9 110.43(18)
C7 C8 H8A 109.6
C9 C8 H8A 109.6
C7 C8 H8B 109.6
C9 C8 H8B 109.6
H8A C8 H8B 108.1
C10 C9 C8 111.65(19)
C10 C9 H9A 109.3
C8 C9 H9A 109.3
C10 C9 H9B 109.3
C8 C9 H9B 109.3
H9A C9 H9B 108.0
C11 C10 C9 110.76(18)
C11 C10 H10A 109.5
C9 C10 H10A 109.5
C11 C10 H10B 109.5
C9 C10 H10B 109.5
H10A C10 H10B 108.1
C10 C11 C12 111.1(2)
C10 C11 H11A 109.4
C12 C11 H11A 109.4
C10 C11 H11B 109.4
C12 C11 H11B 109.4
H11A C11 H11B 108.0
C11 C12 C7 111.11(18)
C11 C12 H12A 109.4
C7 C12 H12A 109.4
C11 C12 H12B 109.4
C7 C12 H12B 109.4
H12A C12 H12B 108.0
C22 C21 C26 117.20(17)
C22 C21 P1 118.86(14)
C26 C21 P1 123.93(14)
C23 C22 C21 122.30(19)
C23 C22 H22 118.9
C21 C22 H22 118.9
C24 C23 C22 120.0(2)
C24 C23 H23 120.0
C22 C23 H23 120.0
C23 C24 C25 118.9(2)
C23 C24 H24 120.6
C25 C24 H24 120.6
C24 C25 C26 122.28(19)
C24 C25 H25 118.9
C26 C25 H25 118.9
C25 C26 C21 119.32(18)
C25 C26 C31 114.30(17)
C21 C26 C31 126.25(17)
C32 C31 C36 118.01(18)
C32 C31 C26 122.38(18)
C36 C31 C26 118.64(19)
O1 C32 C33 123.6(2)
O1 C32 C31 115.26(18)
C33 C32 C31 121.1(2)
C32 O1 C37 117.14(18)
O1 C37 H37A 109.5
O1 C37 H37B 109.5
H37A C37 H37B 109.5
O1 C37 H37C 109.5
H37A C37 H37C 109.5
H37B C37 H37C 109.5
C32 C33 C34 119.1(2)
C32 C33 H33 120.4
C34 C33 H33 120.4
C35 C34 C33 121.4(2)
C35 C34 H34 119.3
C33 C34 H34 119.3
C34 C35 C36 118.8(2)
C34 C35 H35 120.6
C36 C35 H35 120.6
O2 C36 C35 123.83(19)
O2 C36 C31 114.78(18)
C35 C36 C31 121.4(2)
C36 O2 C38 116.30(17)
O2 C38 H38A 109.5
O2 C38 H38B 109.5
H38A C38 H38B 109.5
O2 C38 H38C 109.5
H38A C38 H38C 109.5
H38B C38 H38C 109.5
C42 C41 C46 116.96(18)
C42 C41 Pd1 123.97(14)
C46 C41 Pd1 118.87(14)
C43 C42 C41 121.39(19)
C43 C42 H42 119.3
C41 C42 H42 119.3
C44 C43 C42 120.6(2)
C44 C43 H43 119.7
C42 C43 H43 119.7
C43 C44 C45 119.0(2)
C43 C44 H44 120.5
C45 C44 H44 120.5
C44 C45 C46 120.5(2)
C44 C45 H45 119.8
C46 C45 H45 119.8
C45 C46 C41 121.6(2)
C45 C46 H46 119.2
C41 C46 H46 119.2
N2 N1 C101 107.10(15)
N2 N1 Pd1 120.10(12)
C101 N1 Pd1 132.29(13)
C107 N2 N1 109.67(16)
C107 N2 Pd2 120.39(13)
N1 N2 Pd2 129.93(13)
N1 C101 C102 130.65(18)
N1 C101 C106 109.38(17)
C102 C101 C106 119.94(18)
C103 C102 C101 117.54(19)
C103 C102 H102 121.2
C101 C102 H102 121.2
C102 C103 C104 122.5(2)
C102 C103 H103 118.8
C104 C103 H103 118.8
C105 C104 C103 120.6(2)
C105 C104 H104 119.7
C103 C104 H104 119.7
C104 C105 C106 118.21(19)
C104 C105 H105 120.9
C106 C105 H105 120.9
C107 C106 C105 134.85(19)
C107 C106 C101 103.89(17)
C105 C106 C101 121.18(19)
N2 C107 C106 109.95(17)
N2 C107 H107 125.0
C106 C107 H107 125.0
C91 Pd2 N3 89.08(7)
C91 Pd2 N2 175.06(8)
N3 Pd2 N2 89.45(7)
C91 Pd2 P2 84.54(6)
N3 Pd2 P2 171.47(5)
N2 Pd2 P2 97.37(5)
C51 P2 C57 107.69(9)
C51 P2 C71 104.48(9)
C57 P2 C71 103.82(9)
C51 P2 Pd2 114.97(6)
C57 P2 Pd2 106.64(6)
C71 P2 Pd2 118.31(7)
C52 C51 C56 110.07(17)
C52 C51 P2 111.49(13)
C56 C51 P2 117.84(14)
C52 C51 H51 105.5
C56 C51 H51 105.5
P2 C51 H51 105.5
C53 C52 C51 111.08(17)
C53 C52 H52A 109.4
C51 C52 H52A 109.4
C53 C52 H52B 109.4
C51 C52 H52B 109.4
H52A C52 H52B 108.0
C54 C53 C52 111.05(18)
C54 C53 H53A 109.4
C52 C53 H53A 109.4
C54 C53 H53B 109.4
C52 C53 H53B 109.4
H53A C53 H53B 108.0
C53 C54 C55 110.66(19)
C53 C54 H54A 109.5
C55 C54 H54A 109.5
C53 C54 H54B 109.5
C55 C54 H54B 109.5
H54A C54 H54B 108.1
C54 C55 C56 111.48(19)
C54 C55 H55A 109.3
C56 C55 H55A 109.3
C54 C55 H55B 109.3
C56 C55 H55B 109.3
H55A C55 H55B 108.0
C55 C56 C51 108.88(18)
C55 C56 H56A 109.9
C51 C56 H56A 109.9
C55 C56 H56B 109.9
C51 C56 H56B 109.9
H56A C56 H56B 108.3
C62 C57 C58 108.90(16)
C62 C57 P2 118.14(14)
C58 C57 P2 113.24(13)
C62 C57 H57 105.1
C58 C57 H57 105.1
P2 C57 H57 105.1
C59 C58 C57 109.27(16)
C59 C58 H58A 109.8
C57 C58 H58A 109.8
C59 C58 H58B 109.8
C57 C58 H58B 109.8
H58A C58 H58B 108.3
C60 C59 C58 110.95(17)
C60 C59 H59A 109.4
C58 C59 H59A 109.4
C60 C59 H59B 109.4
C58 C59 H59B 109.4
H59A C59 H59B 108.0
C61 C60 C59 111.84(18)
C61 C60 H60A 109.2
C59 C60 H60A 109.2
C61 C60 H60B 109.2
C59 C60 H60B 109.2
H60A C60 H60B 107.9
C62 C61 C60 111.20(17)
C62 C61 H61A 109.4
C60 C61 H61A 109.4
C62 C61 H61B 109.4
C60 C61 H61B 109.4
H61A C61 H61B 108.0
C61 C62 C57 110.50(17)
C61 C62 H62A 109.6
C57 C62 H62A 109.6
C61 C62 H62B 109.6
C57 C62 H62B 109.6
H62A C62 H62B 108.1
C72 C71 C76 117.46(18)
C72 C71 P2 118.08(16)
C76 C71 P2 124.43(15)
C73 C72 C71 122.5(2)
C73 C72 H72 118.8
C71 C72 H72 118.8
C74 C73 C72 119.7(2)
C74 C73 H73 120.1
C72 C73 H73 120.1
C73 C74 C75 118.9(2)
C73 C74 H74 120.5
C75 C74 H74 120.5
C74 C75 C76 122.8(2)
C74 C75 H75 118.6
C76 C75 H75 118.6
C75 C76 C71 118.61(19)
C75 C76 C81 113.45(19)
C71 C76 C81 127.93(18)
C82 C81 C86 118.3(2)
C82 C81 C76 120.7(2)
C86 C81 C76 119.7(2)
O3 C82 C81 115.3(2)
O3 C82 C83 124.0(3)
C81 C82 C83 120.7(3)
C82 O3 C87 118.3(2)
O3 C87 H87A 109.5
O3 C87 H87B 109.5
H87A C87 H87B 109.5
O3 C87 H87C 109.5
H87A C87 H87C 109.5
H87B C87 H87C 109.5
C84 C83 C82 118.7(3)
C84 C83 H83 120.7
C82 C83 H83 120.7
C85 C84 C83 122.2(3)
C85 C84 H84 118.9
C83 C84 H84 118.9
C84 C85 C86 119.1(3)
C84 C85 H85 120.4
C86 C85 H85 120.4
O4 C86 C85 123.3(3)
O4 C86 C81 115.7(2)
C85 C86 C81 120.9(3)
C86 O4 C88 117.9(2)
O4 C88 H88A 109.5
O4 C88 H88B 109.5
H88A C88 H88B 109.5
O4 C88 H88C 109.5
H88A C88 H88C 109.5
H88B C88 H88C 109.5
C92 C91 C96 117.8(2)
C92 C91 Pd2 120.53(15)
C96 C91 Pd2 121.14(17)
C91 C92 C93 121.2(2)
C91 C92 H92 119.4
C93 C92 H92 119.4
C92 C93 C94 119.8(3)
C92 C93 H93 120.1
C94 C93 H93 120.1
C95 C94 C93 119.7(2)
C95 C94 H94 120.2
C93 C94 H94 120.2
C94 C95 C96 120.6(2)
C94 C95 H95 119.7
C96 C95 H95 119.7
C95 C96 C91 120.9(2)
C95 C96 H96 119.5
C91 C96 H96 119.5
N4 N3 C111 106.75(15)
N4 N3 Pd2 119.09(12)
C111 N3 Pd2 134.05(14)
C117 N4 N3 110.18(16)
C117 N4 Pd1 119.22(13)
N3 N4 Pd1 129.52(12)
N3 C111 C112 131.47(18)
N3 C111 C116 109.45(17)
C112 C111 C116 119.08(18)
C113 C112 C111 117.9(2)
C113 C112 H112 121.1
C111 C112 H112 121.1
C112 C113 C114 122.9(2)
C112 C113 H113 118.5
C114 C113 H113 118.5
C115 C114 C113 120.4(2)
C115 C114 H114 119.8
C113 C114 H114 119.8
C114 C115 C116 117.98(19)
C114 C115 H115 121.0
C116 C115 H115 121.0
C117 C116 C115 134.29(19)
C117 C116 C111 103.90(17)
C115 C116 C111 121.78(19)
N4 C117 C116 109.69(17)
N4 C117 H117 125.2
C116 C117 H117 125.2
C1S O1S C4S 110.5(3)
O1S C1S C2S 103.9(3)
O1S C1S H1S1 111.0
C2S C1S H1S1 111.0
O1S C1S H1S2 111.0
C2S C1S H1S2 111.0
H1S1 C1S H1S2 109.0
C3S C2S C1S 104.0(3)
C3S C2S H2S1 110.9
C1S C2S H2S1 110.9
C3S C2S H2S2 110.9
C1S C2S H2S2 110.9
H2S1 C2S H2S2 109.0
C4S C3S C2S 101.7(3)
C4S C3S H3S1 111.4
C2S C3S H3S1 111.4
C4S C3S H3S2 111.4
C2S C3S H3S2 111.4
H3S1 C3S H3S2 109.3
O1S C4S C3S 105.3(3)
O1S C4S H4S1 110.7
C3S C4S H4S1 110.7
O1S C4S H4S2 110.7
C3S C4S H4S2 110.7
H4S1 C4S H4S2 108.8
C1T O1T C4T 111.6(7)
O1T C1T C2T 104.5(7)
O1T C1T H1T1 110.8
C2T C1T H1T1 110.8
O1T C1T H1T2 110.8
C2T C1T H1T2 110.8
H1T1 C1T H1T2 108.9
C3T C2T C1T 99.0(6)
C3T C2T H2T1 112.0
C1T C2T H2T1 112.0
C3T C2T H2T2 112.0
C1T C2T H2T2 112.0
H2T1 C2T H2T2 109.6
C4T C3T C2T 102.8(7)
C4T C3T H3T1 111.2
C2T C3T H3T1 111.2
C4T C3T H3T2 111.2
C2T C3T H3T2 111.2
H3T1 C3T H3T2 109.1
O1T C4T C3T 103.8(6)
O1T C4T H4T1 111.0
C3T C4T H4T1 111.0
O1T C4T H4T2 111.0
C3T C4T H4T2 111.0
H4T1 C4T H4T2 109.0
C4U O1U C1U 106.0(7)
O1U C1U C2U 103.8(8)
O1U C1U H1U1 111.0
C2U C1U H1U1 111.0
O1U C1U H1U2 111.0
C2U C1U H1U2 111.0
H1U1 C1U H1U2 109.0
C3U C2U C1U 104.3(7)
C3U C2U H2U1 110.9
C1U C2U H2U1 110.9
C3U C2U H2U2 110.9
C1U C2U H2U2 110.9
H2U1 C2U H2U2 108.9
C4U C3U C2U 105.7(8)
C4U C3U H3U1 110.6
C2U C3U H3U1 110.6
C4U C3U H3U2 110.6
C2U C3U H3U2 110.6
H3U1 C3U H3U2 108.7
O1U C4U C3U 102.9(8)
O1U C4U H4U1 111.2
C3U C4U H4U1 111.2
O1U C4U H4U2 111.2
C3U C4U H4U2 111.2
H4U1 C4U H4U2 109.1
C4V O1V C1V 104.6(9)
O1V C1V C2V 103.3(8)
O1V C1V H1V1 111.1
C2V C1V H1V1 111.1
O1V C1V H1V2 111.1
C2V C1V H1V2 111.1
H1V1 C1V H1V2 109.1
C3V C2V C1V 104.5(8)
C3V C2V H2V1 110.9
C1V C2V H2V1 110.9
C3V C2V H2V2 110.9
C1V C2V H2V2 110.9
H2V1 C2V H2V2 108.9
C4V C3V C2V 106.3(8)
C4V C3V H3V1 110.5
C2V C3V H3V1 110.5
C4V C3V H3V2 110.5
C2V C3V H3V2 110.5
H3V1 C3V H3V2 108.7
O1V C4V C3V 106.0(9)
O1V C4V H4V1 110.5
C3V C4V H4V1 110.5
O1V C4V H4V2 110.5
C3V C4V H4V2 110.5
H4V1 C4V H4V2 108.7
C2X C1X H1X1 109.5
C2X C1X H1X2 109.5
H1X1 C1X H1X2 109.5
C2X C1X H1X3 109.5
H1X1 C1X H1X3 109.5
H1X2 C1X H1X3 109.5
C3X C2X C1X 115.6(3)
C3X C2X H2X1 108.4
C1X C2X H2X1 108.4
C3X C2X H2X2 108.4
C1X C2X H2X2 108.4
H2X1 C2X H2X2 107.4
C2X C3X C4X 114.4(3)
C2X C3X H3X1 108.7
C4X C3X H3X1 108.7
C2X C3X H3X2 108.7
C4X C3X H3X2 108.7
H3X1 C3X H3X2 107.6
C5X C4X C3X 113.7(3)
C5X C4X H4X1 108.8
C3X C4X H4X1 108.8
C5X C4X H4X2 108.8
C3X C4X H4X2 108.8
H4X1 C4X H4X2 107.7
C4X C5X H5X1 109.5
C4X C5X H5X2 109.5
H5X1 C5X H5X2 109.5
C4X C5X H5X3 109.5
H5X1 C5X H5X3 109.5
H5X2 C5X H5X3 109.5

loop_
_geom_bond_atom_site_label_1
_geom_bond_atom_site_label_2
_geom_bond_distance
Pd1 C41 2.0187(19)
Pd1 N1 2.0896(16)
Pd1 N4 2.1490(16)
Pd1 P1 2.3008(6)
P1 C21 1.8560(19)
P1 C7 1.859(2)
P1 C1 1.8649(19)
C1 C6 1.540(3)
C1 C2 1.543(3)
C1 H1 1.0000
C2 C3 1.536(3)
C2 H2A 0.9900
C2 H2B 0.9900
C3 C4 1.526(3)
C3 H3A 0.9900
C3 H3B 0.9900
C4 C5 1.527(3)
C4 H4A 0.9900
C4 H4B 0.9900
C5 C6 1.531(3)
C5 H5A 0.9900
C5 H5B 0.9900
C6 H6A 0.9900
C6 H6B 0.9900
C7 C8 1.530(3)
C7 C12 1.537(3)
C7 H7 1.0000
C8 C9 1.532(3)
C8 H8A 0.9900
C8 H8B 0.9900
C9 C10 1.528(3)
C9 H9A 0.9900
C9 H9B 0.9900
C10 C11 1.522(3)
C10 H10A 0.9900
C10 H10B 0.9900
C11 C12 1.526(3)
C11 H11A 0.9900
C11 H11B 0.9900
C12 H12A 0.9900
C12 H12B 0.9900
C21 C22 1.405(3)
C21 C26 1.410(3)
C22 C23 1.389(3)
C22 H22 0.9500
C23 C24 1.378(3)
C23 H23 0.9500
C24 C25 1.380(3)
C24 H24 0.9500
C25 C26 1.401(3)
C25 H25 0.9500
C26 C31 1.494(3)
C31 C32 1.396(3)
C31 C36 1.406(3)
C32 O1 1.381(3)
C32 C33 1.392(3)
O1 C37 1.422(3)
C37 H37A 0.9800
C37 H37B 0.9800
C37 H37C 0.9800
C33 C34 1.392(3)
C33 H33 0.9500
C34 C35 1.379(3)
C34 H34 0.9500
C35 C36 1.395(3)
C35 H35 0.9500
C36 O2 1.358(3)
O2 C38 1.430(3)
C38 H38A 0.9800
C38 H38B 0.9800
C38 H38C 0.9800
C41 C42 1.400(3)
C41 C46 1.402(3)
C42 C43 1.393(3)
C42 H42 0.9500
C43 C44 1.385(3)
C43 H43 0.9500
C44 C45 1.386(3)
C44 H44 0.9500
C45 C46 1.388(3)
C45 H45 0.9500
C46 H46 0.9500
N1 N2 1.360(2)
N1 C101 1.368(3)
N2 C107 1.339(3)
N2 Pd2 2.1372(17)
C101 C102 1.414(3)
C101 C106 1.417(3)
C102 C103 1.377(3)
C102 H102 0.9500
C103 C104 1.418(3)
C103 H103 0.9500
C104 C105 1.369(3)
C104 H104 0.9500
C105 C106 1.412(3)
C105 H105 0.9500
C106 C107 1.393(3)
C107 H107 0.9500
Pd2 C91 2.007(2)
Pd2 N3 2.1073(17)
Pd2 P2 2.2855(5)
P2 C51 1.850(2)
P2 C57 1.855(2)
P2 C71 1.857(2)
C51 C52 1.532(3)
C51 C56 1.535(3)
C51 H51 1.0000
C52 C53 1.528(3)
C52 H52A 0.9900
C52 H52B 0.9900
C53 C54 1.524(3)
C53 H53A 0.9900
C53 H53B 0.9900
C54 C55 1.525(3)
C54 H54A 0.9900
C54 H54B 0.9900
C55 C56 1.532(3)
C55 H55A 0.9900
C55 H55B 0.9900
C56 H56A 0.9900
C56 H56B 0.9900
C57 C62 1.535(3)
C57 C58 1.539(3)
C57 H57 1.0000
C58 C59 1.531(3)
C58 H58A 0.9900
C58 H58B 0.9900
C59 C60 1.529(3)
C59 H59A 0.9900
C59 H59B 0.9900
C60 C61 1.525(3)
C60 H60A 0.9900
C60 H60B 0.9900
C61 C62 1.524(3)
C61 H61A 0.9900
C61 H61B 0.9900
C62 H62A 0.9900
C62 H62B 0.9900
C71 C72 1.412(3)
C71 C76 1.416(3)
C72 C73 1.384(3)
C72 H72 0.9500
C73 C74 1.383(4)
C73 H73 0.9500
C74 C75 1.383(3)
C74 H74 0.9500
C75 C76 1.400(3)
C75 H75 0.9500
C76 C81 1.498(3)
C81 C82 1.400(4)
C81 C86 1.402(4)
C82 O3 1.361(4)
C82 C83 1.407(4)
O3 C87 1.434(3)
C87 H87A 0.9800
C87 H87B 0.9800
C87 H87C 0.9800
C83 C84 1.377(5)
C83 H83 0.9500
C84 C85 1.371(5)
C84 H84 0.9500
C85 C86 1.393(4)
C85 H85 0.9500
C86 O4 1.359(3)
O4 C88 1.431(3)
C88 H88A 0.9800
C88 H88B 0.9800
C88 H88C 0.9800
C91 C92 1.394(3)
C91 C96 1.402(3)
C92 C93 1.394(3)
C92 H92 0.9500
C93 C94 1.396(4)
C93 H93 0.9500
C94 C95 1.370(4)
C94 H94 0.9500
C95 C96 1.392(3)
C95 H95 0.9500
C96 H96 0.9500
N3 N4 1.358(2)
N3 C111 1.375(3)
N4 C117 1.339(2)
C111 C112 1.415(3)
C111 C116 1.417(3)
C112 C113 1.372(3)
C112 H112 0.9500
C113 C114 1.414(3)
C113 H113 0.9500
C114 C115 1.367(3)
C114 H114 0.9500
C115 C116 1.415(3)
C115 H115 0.9500
C116 C117 1.399(3)
C117 H117 0.9500
O1S C1S 1.443(4)
O1S C4S 1.444(4)
C1S C2S 1.523(5)
C1S H1S1 0.9900
C1S H1S2 0.9900
C2S C3S 1.515(5)
C2S H2S1 0.9900
C2S H2S2 0.9900
C3S C4S 1.476(5)
C3S H3S1 0.9900
C3S H3S2 0.9900
C4S H4S1 0.9900
C4S H4S2 0.9900
O1T C1T 1.377(9)
O1T C4T 1.439(9)
C1T C2T 1.523(10)
C1T H1T1 0.9900
C1T H1T2 0.9900
C2T C3T 1.516(10)
C2T H2T1 0.9900
C2T H2T2 0.9900
C3T C4T 1.477(10)
C3T H3T1 0.9900
C3T H3T2 0.9900
C4T H4T1 0.9900
C4T H4T2 0.9900
O1U C4U 1.441(9)
O1U C1U 1.444(9)
C1U C2U 1.535(10)
C1U H1U1 0.9900
C1U H1U2 0.9900
C2U C3U 1.507(10)
C2U H2U1 0.9900
C2U H2U2 0.9900
C3U C4U 1.472(10)
C3U H3U1 0.9900
C3U H3U2 0.9900
C4U H4U1 0.9900
C4U H4U2 0.9900
O1V C4V 1.455(10)
O1V C1V 1.455(10)
C1V C2V 1.527(10)
C1V H1V1 0.9900
C1V H1V2 0.9900
C2V C3V 1.498(10)
C2V H2V1 0.9900
C2V H2V2 0.9900
C3V C4V 1.477(10)
C3V H3V1 0.9900
C3V H3V2 0.9900
C4V H4V1 0.9900
C4V H4V2 0.9900
C1X C2X 1.510(5)
C1X H1X1 0.9800
C1X H1X2 0.9800
C1X H1X3 0.9800
C2X C3X 1.495(5)
C2X H2X1 0.9900
C2X H2X2 0.9900
C3X C4X 1.516(5)
C3X H3X1 0.9900
C3X H3X2 0.9900
C4X C5X 1.478(5)
C4X H4X1 0.9900
C4X H4X2 0.9900
C5X H5X1 0.9800
C5X H5X2 0.9800
C5X H5X3 0.9800
